data_4060757
loop_
_publ_author_name
'Andrew Cottone, III'
'Dolores Morales'
'Jennifer L. Lecuivre'
'Michael J. Scott'

_publ_section_title
;
 Synthesis and Reactivity of Bi-, Tri-, and Hexametallic and
 Zwitterionic Methyl Aluminum Complexes Containing a Phenoxide/Imine
 Ligand System
;
_journal_name_full Organometallics
_journal_page_first 418
_journal_page_last 428
_journal_paper_doi 10.1021/om010773b
_journal_volume 21
_journal_year 2002
_chemical_formula_sum 'C88 H128 N2 O9'
_chemical_formula_weight 1357.92
_chemical_name_common 73THF
_chemical_name_systematic
; N,N'-Bis{3-[2,2'-methylene-bis(4,6-di-tert-butyl-phenol)
-5-methylsalicylidene]}-1,2-ethylenediamine 
;
_space_group_IT_number 2
_symmetry_space_group_name_Hall '-P 1'
_symmetry_space_group_name_H-M 'P -1'
_atom_sites_solution_hydrogens geom
_atom_sites_solution_primary direct
_atom_sites_solution_secondary difmap
_audit_creation_method SHELXL-97
_cell_angle_alpha 84.566(6)
_cell_angle_beta 75.120(5)
_cell_angle_gamma 88.961(6)
_cell_formula_units_Z 1
_cell_length_a 10.1422(13)
_cell_length_b 12.3607(16)
_cell_length_c 17.630(3)
_cell_measurement_temperature 173(2)
_cell_volume 2126.4(5)
_computing_cell_refinement 'Bruker AXS SMART'
_computing_data_collection 'Bruker AXS SMART'
_computing_data_reduction 'Bruker AXS SAINT'
_computing_structure_refinement 'SHELXL-97 (Sheldrick, 1997)'
_computing_structure_solution 'SHELXS-97 (Sheldrick, 1990)'
_diffrn_ambient_temperature 173(2)
_diffrn_measured_fraction_theta_full 0.996
_diffrn_measured_fraction_theta_max 0.996
_diffrn_radiation_monochromator graphite
_diffrn_radiation_source 'fine-focus sealed tube'
_diffrn_radiation_type MoK\a
_diffrn_radiation_wavelength 0.71073
_diffrn_reflns_av_R_equivalents 0.0534
_diffrn_reflns_av_sigmaI/netI 0.1278
_diffrn_reflns_limit_h_max 11
_diffrn_reflns_limit_h_min -10
_diffrn_reflns_limit_k_max 12
_diffrn_reflns_limit_k_min -13
_diffrn_reflns_limit_l_max 19
_diffrn_reflns_limit_l_min -16
_diffrn_reflns_number 9885
_diffrn_reflns_theta_full 23.00
_diffrn_reflns_theta_max 23.00
_diffrn_reflns_theta_min 1.95
_exptl_absorpt_coefficient_mu 0.067
_exptl_absorpt_correction_T_max 1.000000
_exptl_absorpt_correction_T_min 0.859272
_exptl_absorpt_correction_type 'Corrected by SADABS'
_exptl_crystal_density_diffrn 1.060
_exptl_crystal_density_method 'not measured'
_exptl_crystal_F_000 742
_refine_diff_density_max 0.228
_refine_diff_density_min -0.226
_refine_diff_density_rms 0.042
_refine_ls_extinction_coef 0.0028(8)
_refine_ls_extinction_expression Fc^*^=kFc[1+0.001xFc^2^\l^3^/sin(2\q)]^-1/4^
_refine_ls_extinction_method SHELXL
_refine_ls_goodness_of_fit_ref 0.939
_refine_ls_hydrogen_treatment mixed
_refine_ls_matrix_type full
_refine_ls_number_parameters 396
_refine_ls_number_reflns 5893
_refine_ls_number_restraints 0
_refine_ls_restrained_S_all 0.939
_refine_ls_R_factor_all 0.1509
_refine_ls_R_factor_gt 0.0740
_refine_ls_shift/su_max 0.001
_refine_ls_shift/su_mean 0.000
_refine_ls_structure_factor_coef Fsqd
_refine_ls_weighting_details 'calc w=1/[\s^2^(Fo^2^)+(0.0778P)^2^+0.0000P] where P=(Fo^2^+2Fc^2^)/3'
_refine_ls_weighting_scheme calc
_refine_ls_wR_factor_gt 0.1597
_refine_ls_wR_factor_ref 0.1912
_reflns_number_gt 2784
_reflns_number_total 5893
_reflns_threshold_expression >2sigma(I)
_cod_original_sg_symbol_H-M P-1
_cod_database_code 4060757

loop_
_symmetry_equiv_pos_as_xyz
'x, y, z'
'-x, -y, -z'

loop_
_atom_site_label
_atom_site_type_symbol
_atom_site_fract_x
_atom_site_fract_y
_atom_site_fract_z
_atom_site_U_iso_or_equiv
_atom_site_adp_type
_atom_site_occupancy
_atom_site_symmetry_multiplicity
_atom_site_calc_flag
_atom_site_refinement_flags
O1 O 0.1346(3) 0.6693(2) 0.10997(17) 0.0515(8) Uani 1 1 d .
H1 H 0.1122 0.6136 0.1417 0.077 Uiso 1 1 calc R
O2 O -0.0683(3) 0.4235(2) 0.27953(19) 0.0484(8) Uani 1 1 d .
H2 H -0.0847 0.3694 0.2579 0.073 Uiso 1 1 calc R
O3 O 0.2336(3) 0.5477(2) 0.34791(16) 0.0403(7) Uani 1 1 d .
H3 H 0.2976 0.5378 0.3700 0.060 Uiso 1 1 calc R
N1 N 0.3370(4) 0.5125(3) 0.4698(2) 0.0448(10) Uani 1 1 d .
C1 C 0.0307(4) 0.6398(3) 0.2776(2) 0.0322(10) Uani 1 1 d .
H1C H 0.0953 0.5813 0.2563 0.039 Uiso 1 1 calc R
C2 C 0.0887(4) 0.7479(3) 0.2340(2) 0.0337(10) Uani 1 1 d .
C3 C 0.1364(4) 0.7584(3) 0.1516(3) 0.0369(11) Uani 1 1 d .
C4 C 0.1844(4) 0.8571(3) 0.1090(3) 0.0382(11) Uani 1 1 d .
C5 C 0.2345(5) 0.8690(4) 0.0184(3) 0.0491(12) Uani 1 1 d .
C6 C 0.3550(5) 0.7916(4) -0.0095(3) 0.0655(15) Uani 1 1 d .
H6A H 0.3896 0.8037 -0.0669 0.098 Uiso 1 1 calc R
H6B H 0.3239 0.7161 0.0052 0.098 Uiso 1 1 calc R
H6C H 0.4280 0.8060 0.0155 0.098 Uiso 1 1 calc R
C7 C 0.1153(5) 0.8424(4) -0.0169(3) 0.0694(16) Uani 1 1 d .
H7A H 0.1454 0.8531 -0.0746 0.104 Uiso 1 1 calc R
H7B H 0.0384 0.8905 0.0019 0.104 Uiso 1 1 calc R
H7C H 0.0866 0.7666 -0.0006 0.104 Uiso 1 1 calc R
C8 C 0.2851(6) 0.9840(4) -0.0135(3) 0.0807(17) Uani 1 1 d .
H8A H 0.3129 0.9890 -0.0712 0.121 Uiso 1 1 calc R
H8B H 0.3633 1.0010 0.0065 0.121 Uiso 1 1 calc R
H8C H 0.2117 1.0358 0.0037 0.121 Uiso 1 1 calc R
C9 C 0.1810(4) 0.9452(3) 0.1524(3) 0.0414(11) Uani 1 1 d .
H9A H 0.2121 1.0133 0.1246 0.050 Uiso 1 1 calc R
C10 C 0.1359(4) 0.9408(3) 0.2327(3) 0.0395(11) Uani 1 1 d .
C11 C 0.1292(5) 1.0434(3) 0.2766(3) 0.0538(13) Uani 1 1 d .
C12 C 0.2720(6) 1.0891(4) 0.2613(4) 0.091(2) Uani 1 1 d .
H12A H 0.2687 1.1563 0.2870 0.137 Uiso 1 1 calc R
H12B H 0.3104 1.1045 0.2044 0.137 Uiso 1 1 calc R
H12C H 0.3293 1.0360 0.2825 0.137 Uiso 1 1 calc R
C13 C 0.0697(7) 1.0208(5) 0.3658(4) 0.108(2) Uani 1 1 d .
H13A H 0.0642 1.0889 0.3906 0.163 Uiso 1 1 calc R
H13B H 0.1286 0.9698 0.3875 0.163 Uiso 1 1 calc R
H13C H -0.0218 0.9891 0.3761 0.163 Uiso 1 1 calc R
C14 C 0.0376(7) 1.1258(5) 0.2451(4) 0.116(3) Uani 1 1 d .
H14A H 0.0339 1.1926 0.2715 0.174 Uiso 1 1 calc R
H14B H -0.0545 1.0953 0.2555 0.174 Uiso 1 1 calc R
H14C H 0.0746 1.1425 0.1882 0.174 Uiso 1 1 calc R
C15 C 0.0911(4) 0.8402(3) 0.2735(3) 0.0371(11) Uani 1 1 d .
H15A H 0.0615 0.8346 0.3294 0.044 Uiso 1 1 calc R
C16 C -0.1075(4) 0.6149(3) 0.2636(2) 0.0349(10) Uani 1 1 d .
C17 C -0.1545(4) 0.5093(3) 0.2662(2) 0.0383(11) Uani 1 1 d .
C18 C -0.2848(4) 0.4851(3) 0.2578(3) 0.0435(12) Uani 1 1 d .
C19 C -0.3342(4) 0.3694(4) 0.2571(3) 0.0552(13) Uani 1 1 d .
C20 C -0.4815(5) 0.3677(5) 0.2459(4) 0.099(2) Uani 1 1 d .
H20A H -0.4848 0.4134 0.1979 0.149 Uiso 1 1 calc R
H20B H -0.5454 0.3956 0.2914 0.149 Uiso 1 1 calc R
H20C H -0.5070 0.2929 0.2413 0.149 Uiso 1 1 calc R
C21 C -0.2406(5) 0.3136(4) 0.1893(3) 0.0669(15) Uani 1 1 d .
H21A H -0.1489 0.3068 0.1976 0.100 Uiso 1 1 calc R
H21B H -0.2363 0.3573 0.1393 0.100 Uiso 1 1 calc R
H21C H -0.2770 0.2412 0.1875 0.100 Uiso 1 1 calc R
C22 C -0.3374(6) 0.3018(4) 0.3356(3) 0.092(2) Uani 1 1 d .
H22A H -0.2456 0.2991 0.3440 0.138 Uiso 1 1 calc R
H22B H -0.3690 0.2279 0.3337 0.138 Uiso 1 1 calc R
H22C H -0.3998 0.3355 0.3790 0.138 Uiso 1 1 calc R
C23 C -0.3675(4) 0.5754(4) 0.2499(3) 0.0475(12) Uani 1 1 d .
H23A H -0.4576 0.5623 0.2463 0.057 Uiso 1 1 calc R
C24 C -0.3271(4) 0.6823(4) 0.2471(3) 0.0438(12) Uani 1 1 d .
C25 C -0.4268(4) 0.7760(4) 0.2409(3) 0.0584(14) Uani 1 1 d .
C26 C -0.5395(5) 0.7713(4) 0.3162(4) 0.090(2) Uani 1 1 d .
H26A H -0.5888 0.7021 0.3235 0.135 Uiso 1 1 calc R
H26B H -0.6027 0.8315 0.3131 0.135 Uiso 1 1 calc R
H26C H -0.5001 0.7773 0.3609 0.135 Uiso 1 1 calc R
C27 C -0.3554(5) 0.8890(4) 0.2311(4) 0.0859(19) Uani 1 1 d .
H27A H -0.4216 0.9467 0.2272 0.129 Uiso 1 1 calc R
H27B H -0.2804 0.8946 0.1831 0.129 Uiso 1 1 calc R
H27C H -0.3193 0.8968 0.2768 0.129 Uiso 1 1 calc R
C28 C -0.4863(8) 0.7668(6) 0.1707(5) 0.154(4) Uani 1 1 d .
H28A H -0.5315 0.6960 0.1763 0.232 Uiso 1 1 calc R
H28B H -0.4129 0.7736 0.1220 0.232 Uiso 1 1 calc R
H28C H -0.5529 0.8247 0.1688 0.232 Uiso 1 1 calc R
C29 C -0.1957(4) 0.7003(3) 0.2529(2) 0.0392(11) Uani 1 1 d .
H29A H -0.1643 0.7730 0.2496 0.047 Uiso 1 1 calc R
C30 C 0.0199(4) 0.6373(3) 0.3656(2) 0.0345(10) Uani 1 1 d .
C31 C 0.1270(4) 0.5955(3) 0.3967(2) 0.0330(10) Uani 1 1 d .
C32 C 0.1220(4) 0.6013(3) 0.4761(2) 0.0362(10) Uani 1 1 d .
C33 C 0.2290(4) 0.5549(3) 0.5109(3) 0.0422(11) Uani 1 1 d .
H33A H 0.2181 0.5561 0.5660 0.051 Uiso 1 1 calc R
C34 C 0.0106(4) 0.6480(3) 0.5248(3) 0.0419(11) Uani 1 1 d .
H34A H 0.0086 0.6521 0.5786 0.050 Uiso 1 1 calc R
C35 C -0.0977(4) 0.6885(3) 0.4970(3) 0.0398(11) Uani 1 1 d .
C36 C -0.2211(5) 0.7373(4) 0.5500(3) 0.0585(13) Uani 1 1 d .
H36A H -0.2201 0.7194 0.6052 0.088 Uiso 1 1 calc R
H36B H -0.3043 0.7079 0.5410 0.088 Uiso 1 1 calc R
H36C H -0.2190 0.8165 0.5382 0.088 Uiso 1 1 calc R
C37 C -0.0904(4) 0.6813(3) 0.4181(3) 0.0379(11) Uani 1 1 d .
H37A H -0.1650 0.7079 0.3986 0.045 Uiso 1 1 calc R
C38 C 0.4356(4) 0.4674(4) 0.5125(3) 0.0472(12) Uani 1 1 d .
H38A H 0.4554 0.3909 0.5012 0.057 Uiso 1 1 calc R
H38B H 0.3964 0.4686 0.5699 0.057 Uiso 1 1 calc R

loop_
_atom_site_aniso_label
_atom_site_aniso_U_11
_atom_site_aniso_U_22
_atom_site_aniso_U_33
_atom_site_aniso_U_23
_atom_site_aniso_U_13
_atom_site_aniso_U_12
O1 0.074(2) 0.0454(19) 0.038(2) -0.0109(16) -0.0173(18) 0.0008(17)
O2 0.061(2) 0.0307(17) 0.062(2) -0.0031(16) -0.0296(18) -0.0024(15)
O3 0.0308(16) 0.0537(18) 0.0377(19) 0.0025(15) -0.0141(14) 0.0058(14)
N1 0.043(2) 0.056(2) 0.040(2) 0.009(2) -0.022(2) -0.0070(19)
C1 0.032(2) 0.038(2) 0.028(3) 0.005(2) -0.014(2) -0.0051(18)
C2 0.023(2) 0.045(3) 0.034(3) 0.005(2) -0.010(2) 0.0029(18)
C3 0.040(3) 0.040(3) 0.037(3) -0.009(2) -0.018(2) 0.004(2)
C4 0.034(2) 0.041(3) 0.038(3) 0.009(2) -0.011(2) 0.003(2)
C5 0.052(3) 0.056(3) 0.035(3) 0.004(2) -0.007(2) 0.000(2)
C6 0.062(3) 0.091(4) 0.037(3) 0.007(3) -0.005(3) 0.002(3)
C7 0.066(3) 0.103(4) 0.043(3) -0.003(3) -0.023(3) 0.021(3)
C8 0.103(5) 0.079(4) 0.048(4) 0.017(3) -0.005(3) 0.002(3)
C9 0.041(3) 0.037(3) 0.043(3) 0.009(2) -0.009(2) -0.006(2)
C10 0.043(3) 0.032(3) 0.043(3) -0.004(2) -0.009(2) -0.001(2)
C11 0.067(3) 0.032(3) 0.057(4) -0.005(2) -0.004(3) -0.008(2)
C12 0.093(5) 0.080(4) 0.098(5) -0.041(4) -0.005(4) -0.019(3)
C13 0.151(6) 0.075(4) 0.084(5) -0.045(4) 0.015(4) -0.040(4)
C14 0.140(6) 0.068(4) 0.142(7) -0.037(4) -0.033(5) 0.050(4)
C15 0.036(2) 0.048(3) 0.033(3) -0.016(2) -0.015(2) 0.005(2)
C16 0.038(3) 0.040(3) 0.030(3) -0.001(2) -0.015(2) -0.004(2)
C17 0.049(3) 0.042(3) 0.027(3) -0.005(2) -0.015(2) 0.007(2)
C18 0.039(3) 0.050(3) 0.046(3) -0.011(2) -0.014(2) -0.010(2)
C19 0.045(3) 0.066(3) 0.054(4) -0.016(3) -0.006(3) -0.016(2)
C20 0.052(4) 0.096(5) 0.158(7) -0.048(5) -0.027(4) -0.023(3)
C21 0.066(3) 0.069(3) 0.072(4) -0.034(3) -0.017(3) -0.003(3)
C22 0.129(5) 0.057(4) 0.078(5) -0.010(3) -0.001(4) -0.046(3)
C23 0.028(3) 0.070(3) 0.045(3) -0.007(3) -0.011(2) -0.010(2)
C24 0.032(3) 0.065(3) 0.037(3) 0.001(2) -0.016(2) 0.004(2)
C25 0.037(3) 0.066(3) 0.074(4) 0.006(3) -0.022(3) 0.010(2)
C26 0.064(4) 0.060(4) 0.123(6) -0.001(4) 0.015(4) 0.006(3)
C27 0.058(3) 0.072(4) 0.116(5) 0.035(4) -0.016(3) 0.013(3)
C28 0.190(8) 0.183(8) 0.157(7) -0.078(6) -0.150(7) 0.118(6)
C29 0.040(3) 0.044(3) 0.037(3) 0.003(2) -0.017(2) -0.002(2)
C30 0.034(2) 0.032(2) 0.041(3) -0.003(2) -0.016(2) 0.0020(19)
C31 0.033(2) 0.038(2) 0.029(3) 0.000(2) -0.009(2) -0.0037(19)
C32 0.039(3) 0.041(3) 0.029(3) 0.001(2) -0.011(2) -0.005(2)
C33 0.046(3) 0.053(3) 0.032(3) 0.003(2) -0.019(2) -0.008(2)
C34 0.053(3) 0.043(3) 0.032(3) 0.000(2) -0.016(2) -0.013(2)
C35 0.041(3) 0.041(3) 0.036(3) -0.005(2) -0.006(2) -0.003(2)
C36 0.063(3) 0.058(3) 0.055(3) -0.012(3) -0.012(3) -0.001(2)
C37 0.040(3) 0.038(3) 0.039(3) -0.005(2) -0.015(2) -0.001(2)
C38 0.040(3) 0.060(3) 0.048(3) 0.006(2) -0.028(2) 0.000(2)

loop_
_atom_type_symbol
_atom_type_description
_atom_type_scat_dispersion_real
_atom_type_scat_dispersion_imag
_atom_type_scat_source
C C 0.0033 0.0016 'International Tables Vol C Tables 4.2.6.8 and 6.1.1.4'
H H 0.0000 0.0000 'International Tables Vol C Tables 4.2.6.8 and 6.1.1.4'
N N 0.0061 0.0033 'International Tables Vol C Tables 4.2.6.8 and 6.1.1.4'
O O 0.0106 0.0060 'International Tables Vol C Tables 4.2.6.8 and 6.1.1.4'

loop_
_geom_angle_atom_site_label_1
_geom_angle_atom_site_label_2
_geom_angle_atom_site_label_3
_geom_angle
_geom_angle_site_symmetry_3
C33 N1 C38 116.7(4) .
C30 C1 C2 111.3(3) .
C30 C1 C16 110.5(3) .
C2 C1 C16 111.5(3) .
C15 C2 C3 117.8(4) .
C15 C2 C1 121.9(4) .
C3 C2 C1 120.3(4) .
O1 C3 C4 118.1(4) .
O1 C3 C2 119.7(4) .
C4 C3 C2 122.2(4) .
C9 C4 C3 116.4(4) .
C9 C4 C5 121.4(4) .
C3 C4 C5 122.2(4) .
C8 C5 C4 111.9(4) .
C8 C5 C6 107.0(4) .
C4 C5 C6 110.5(4) .
C8 C5 C7 108.4(4) .
C4 C5 C7 109.1(4) .
C6 C5 C7 109.8(4) .
C10 C9 C4 124.5(4) .
C9 C10 C15 117.5(4) .
C9 C10 C11 121.4(4) .
C15 C10 C11 121.0(4) .
C12 C11 C14 110.3(5) .
C12 C11 C13 108.9(5) .
C14 C11 C13 108.0(5) .
C12 C11 C10 108.6(4) .
C14 C11 C10 108.3(4) .
C13 C11 C10 112.7(4) .
C2 C15 C10 121.6(4) .
C17 C16 C29 117.8(4) .
C17 C16 C1 122.4(4) .
C29 C16 C1 119.6(4) .
C16 C17 O2 117.9(4) .
C16 C17 C18 123.1(4) .
O2 C17 C18 119.0(4) .
C23 C18 C17 115.2(4) .
C23 C18 C19 121.7(4) .
C17 C18 C19 123.1(4) .
C18 C19 C21 110.5(4) .
C18 C19 C22 110.9(4) .
C21 C19 C22 109.1(4) .
C18 C19 C20 111.7(4) .
C21 C19 C20 107.6(4) .
C22 C19 C20 107.0(4) .
C24 C23 C18 124.5(4) .
C23 C24 C29 117.2(4) .
C23 C24 C25 120.7(4) .
C29 C24 C25 122.1(4) .
C26 C25 C28 110.2(5) .
C26 C25 C24 108.9(4) .
C28 C25 C24 110.2(4) .
C26 C25 C27 107.1(4) .
C28 C25 C27 108.8(5) .
C24 C25 C27 111.6(4) .
C24 C29 C16 122.2(4) .
C37 C30 C31 116.7(4) .
C37 C30 C1 122.7(3) .
C31 C30 C1 120.4(4) .
O3 C31 C32 121.2(3) .
O3 C31 C30 118.4(4) .
C32 C31 C30 120.4(4) .
C34 C32 C31 119.9(4) .
C34 C32 C33 118.3(4) .
C31 C32 C33 121.8(4) .
N1 C33 C32 122.3(4) .
C35 C34 C32 121.6(4) .
C34 C35 C37 117.3(4) .
C34 C35 C36 122.0(4) .
C37 C35 C36 120.6(4) .
C35 C37 C30 124.0(4) .
N1 C38 C38 109.9(4) 2_666

loop_
_geom_bond_atom_site_label_1
_geom_bond_atom_site_label_2
_geom_bond_distance
_geom_bond_site_symmetry_2
O1 C3 1.383(4) .
O2 C17 1.403(4) .
O3 C31 1.361(4) .
N1 C33 1.282(5) .
N1 C38 1.471(5) .
C1 C30 1.524(5) .
C1 C2 1.525(5) .
C1 C16 1.526(5) .
C2 C15 1.395(5) .
C2 C3 1.404(5) .
C3 C4 1.396(5) .
C4 C9 1.384(5) .
C4 C5 1.540(6) .
C5 C8 1.525(6) .
C5 C6 1.546(6) .
C5 C7 1.549(6) .
C9 C10 1.367(6) .
C10 C15 1.397(5) .
C10 C11 1.538(6) .
C11 C12 1.512(6) .
C11 C14 1.527(7) .
C11 C13 1.533(7) .
C16 C17 1.390(5) .
C16 C29 1.401(5) .
C17 C18 1.407(5) .
C18 C23 1.402(6) .
C18 C19 1.526(6) .
C19 C21 1.535(6) .
C19 C22 1.540(7) .
C19 C20 1.557(6) .
C23 C24 1.383(6) .
C24 C29 1.386(5) .
C24 C25 1.539(6) .
C25 C26 1.510(7) .
C25 C28 1.523(7) .
C25 C27 1.560(7) .
C30 C37 1.395(5) .
C30 C31 1.408(5) .
C31 C32 1.396(5) .
C32 C34 1.385(6) .
C32 C33 1.462(5) .
C34 C35 1.381(5) .
C35 C37 1.385(6) .
C35 C36 1.511(6) .
C38 C38 1.491(8) 2_666
